data_4035109
loop_
_publ_author_name
'Luciano, Michael P.'
'Akhigbe, Joshua'
'Ding, Jiaming'
'Thuita, Damaris'
'Hamchand, Randy'
'Zeller, Matthias'
'Br\"uckner, Christian'

_publ_section_title
;
 An Alternate Route of Transforming meso-Tetraarylporphyrins to
 Porpholactams, and Their Conversion to Amine-Functionalized
 Imidazoloporphyrins.
;
_journal_issue 17
_journal_name_full 'The Journal of organic chemistry'
_journal_page_first 9619
_journal_page_last 9630
_journal_paper_doi 10.1021/acs.joc.8b00790
_journal_volume 83
_journal_year 2018
_chemical_formula_moiety 'C55 H40 N8, 0.788(C H2 Cl2), 2.212(C H4 O)'
_chemical_formula_sum 'C58 H50.42 Cl1.58 N8 O2.21'
_chemical_formula_weight 950.73
_space_group_crystal_system triclinic
_space_group_IT_number 2
_space_group_name_Hall '-P 1'
_space_group_name_H-M_alt 'P -1'
_atom_sites_solution_hydrogens geom
_atom_sites_solution_primary direct
_atom_sites_solution_secondary difmap
_audit_creation_method SHELXL-2016/6
_cell_angle_alpha 97.419(3)
_cell_angle_beta 102.316(3)
_cell_angle_gamma 109.689(3)
_cell_formula_units_Z 2
_cell_length_a 9.5189(7)
_cell_length_b 13.8293(9)
_cell_length_c 20.6264(14)
_cell_measurement_reflns_used 9814
_cell_measurement_temperature 150(2)
_cell_measurement_theta_max 79.3593
_cell_measurement_theta_min 5.0487
_cell_volume 2437.3(3)
_computing_cell_refinement 'SAINT V8.37A (Bruker, 2016)'
_computing_data_collection 'Apex3 v2016.9-0 (Bruker, 2016)'
_computing_data_reduction 'SAINT V8.37A (Bruker, 2016)'
_computing_structure_refinement
;  
SHELXL-2016/6 (Sheldrick, 2015, 2016), 
SHELXLE Rev714 (H\"ubschle et al., 2011)
;
_computing_structure_solution 'SHELXS-97 (Sheldrick, 2008)'
_diffrn_ambient_temperature 150(2)
_diffrn_measured_fraction_theta_full 0.961
_diffrn_measured_fraction_theta_max 0.902
_diffrn_measurement_device_type 'Bruker AXS D8 Quest CMOS diffractometer'
_diffrn_measurement_method 'omega and phi scans'
_diffrn_radiation_monochromator 'laterally graded multilayer (Goebel) mirror'
_diffrn_radiation_type CuK\a
_diffrn_radiation_wavelength 1.54178
_diffrn_reflns_av_R_equivalents 0.0676
_diffrn_reflns_av_unetI/netI 0.0926
_diffrn_reflns_Laue_measured_fraction_full 0.961
_diffrn_reflns_Laue_measured_fraction_max 0.902
_diffrn_reflns_limit_h_max 12
_diffrn_reflns_limit_h_min -11
_diffrn_reflns_limit_k_max 17
_diffrn_reflns_limit_k_min -16
_diffrn_reflns_limit_l_max 25
_diffrn_reflns_limit_l_min -26
_diffrn_reflns_number 21587
_diffrn_reflns_point_group_measured_fraction_full 0.961
_diffrn_reflns_point_group_measured_fraction_max 0.902
_diffrn_reflns_theta_full 67.679
_diffrn_reflns_theta_max 79.820
_diffrn_reflns_theta_min 5.050
_diffrn_source 'I-mu-S microsource X-ray tube'
_exptl_absorpt_coefficient_mu 1.406
_exptl_absorpt_correction_T_max 0.3295
_exptl_absorpt_correction_T_min 0.1986
_exptl_absorpt_correction_type multi-scan
_exptl_absorpt_process_details
;
 SADABS 2016/2: Krause, L., Herbst-Irmer, R., Sheldrick G.M. & Stalke D.,
 J. Appl. Cryst. 48 (2015) 3-10
;
_exptl_crystal_colour black
_exptl_crystal_density_diffrn 1.295
_exptl_crystal_description plate
_exptl_crystal_F_000 998
_exptl_crystal_size_max 0.350
_exptl_crystal_size_mid 0.200
_exptl_crystal_size_min 0.060
_refine_diff_density_max 0.623
_refine_diff_density_min -0.307
_refine_diff_density_rms 0.055
_refine_ls_extinction_method none
_refine_ls_goodness_of_fit_ref 1.037
_refine_ls_hydrogen_treatment constr
_refine_ls_matrix_type full
_refine_ls_number_parameters 655
_refine_ls_number_reflns 9599
_refine_ls_number_restraints 51
_refine_ls_restrained_S_all 1.038
_refine_ls_R_factor_all 0.0865
_refine_ls_R_factor_gt 0.0725
_refine_ls_shift/su_max 0.002
_refine_ls_shift/su_mean 0.000
_refine_ls_structure_factor_coef Fsqd
_refine_ls_weighting_details 'w=1/[\s^2^(Fo^2^)+(0.0708P)^2^+1.7884P] where P=(Fo^2^+2Fc^2^)/3'
_refine_ls_weighting_scheme calc
_refine_ls_wR_factor_gt 0.1829
_refine_ls_wR_factor_ref 0.1914
_reflns_Friedel_coverage 0.000
_reflns_number_gt 7518
_reflns_number_total 9599
_reflns_threshold_expression 'I > 2\s(I)'
_cod_data_source_file jo8b00790_si_003.cif
_cod_data_source_block ML_D42_2_0m
_cod_database_code 4035109
_shelx_shelxl_version_number 2016/6
_shelx_space_group_comment
;
The symmetry employed for this shelxl refinement is uniquely defined
by the following loop, which should always be used as a source of
symmetry information in preference to the above space-group names.
They are only intended as comments.
;
_shelx_estimated_absorpt_t_min 0.639
_shelx_estimated_absorpt_t_max 0.920

loop_
_space_group_symop_operation_xyz
'x, y, z'
'-x, -y, -z'

loop_
_atom_site_label
_atom_site_type_symbol
_atom_site_fract_x
_atom_site_fract_y
_atom_site_fract_z
_atom_site_U_iso_or_equiv
_atom_site_adp_type
_atom_site_occupancy
_atom_site_site_symmetry_order
_atom_site_calc_flag
_atom_site_refinement_flags_posn
_atom_site_refinement_flags_adp
_atom_site_refinement_flags_occupancy
_atom_site_disorder_assembly
_atom_site_disorder_group
C1 C 0.9118(3) 0.64218(17) 0.29944(11) 0.0279(5) Uani 1 1 d . . . . .
C2 C 0.7792(3) 0.58928(19) 0.23791(11) 0.0299(5) Uani 1 1 d . . . . .
C3 C 0.8701(3) 0.47734(17) 0.27309(11) 0.0289(5) Uani 1 1 d . . . . .
C4 C 0.8883(3) 0.37957(18) 0.27031(12) 0.0314(5) Uani 1 1 d . . . . .
C5 C 0.9827(3) 0.35668(18) 0.32295(12) 0.0318(5) Uani 1 1 d . . . . .
C6 C 1.0238(4) 0.26593(19) 0.31906(13) 0.0388(6) Uani 1 1 d . . . . .
H6 H 0.992782 0.211437 0.279758 0.047 Uiso 1 1 calc R U . . .
C7 C 1.1136(3) 0.27070(19) 0.38038(13) 0.0368(6) Uani 1 1 d . . . . .
H7 H 1.156272 0.220079 0.391631 0.044 Uiso 1 1 calc R U . . .
C8 C 1.1338(3) 0.36493(18) 0.42572(12) 0.0314(5) Uani 1 1 d . . . . .
C9 C 1.2164(3) 0.40043(18) 0.49399(12) 0.0301(5) Uani 1 1 d . . . . .
C10 C 1.2469(3) 0.50105(18) 0.53300(12) 0.0298(5) Uani 1 1 d . . . . .
C11 C 1.3224(3) 0.53492(19) 0.60512(12) 0.0326(5) Uani 1 1 d . . . . .
H11 H 1.350669 0.493086 0.634585 0.039 Uiso 1 1 calc R U . . .
C12 C 1.3448(3) 0.63721(19) 0.62242(12) 0.0320(5) Uani 1 1 d . . . . .
H12 H 1.391064 0.681603 0.666566 0.038 Uiso 1 1 calc R U . . .
C13 C 1.2844(3) 0.66650(18) 0.56050(11) 0.0292(5) Uani 1 1 d . . . . .
C14 C 1.3036(3) 0.76997(18) 0.55534(11) 0.0288(5) Uani 1 1 d . . . . .
C15 C 1.2435(3) 0.79993(17) 0.49636(11) 0.0289(5) Uani 1 1 d . . . . .
C16 C 1.2846(3) 0.90354(17) 0.48390(12) 0.0307(5) Uani 1 1 d . . . . .
H16 H 1.357032 0.966016 0.515139 0.037 Uiso 1 1 calc R U . . .
C17 C 1.2033(3) 0.89819(18) 0.42021(12) 0.0317(5) Uani 1 1 d . . . . .
H17 H 1.210777 0.955995 0.398927 0.038 Uiso 1 1 calc R U . . .
C18 C 1.1042(3) 0.79077(17) 0.39037(11) 0.0285(5) Uani 1 1 d . . . . .
C19 C 0.9929(3) 0.75084(18) 0.32696(12) 0.0285(5) Uani 1 1 d . . . . .
C20 C 0.8071(3) 0.29523(19) 0.20750(13) 0.0365(6) Uani 1 1 d . . . . .
C21 C 0.8301(4) 0.3107(2) 0.14520(14) 0.0488(7) Uani 1 1 d . . . . .
H21 H 0.893147 0.378378 0.141348 0.059 Uiso 1 1 calc R U . . .
C22 C 0.7627(5) 0.2291(3) 0.08831(16) 0.0617(10) Uani 1 1 d . . . . .
H22 H 0.781483 0.240597 0.045992 0.074 Uiso 1 1 calc R U . . .
C23 C 0.6678(5) 0.1305(2) 0.09275(16) 0.0580(9) Uani 1 1 d . . . . .
H23 H 0.621023 0.074625 0.053549 0.070 Uiso 1 1 calc R U . . .
C24 C 0.6418(4) 0.1141(2) 0.15405(16) 0.0514(8) Uani 1 1 d . . . . .
H24 H 0.576595 0.046645 0.157295 0.062 Uiso 1 1 calc R U . . .
C25 C 0.7103(4) 0.1956(2) 0.21131(15) 0.0432(7) Uani 1 1 d . . . . .
H25 H 0.691397 0.183658 0.253539 0.052 Uiso 1 1 calc R U . . .
C26 C 1.2886(3) 0.33154(19) 0.52578(12) 0.0332(5) Uani 1 1 d . . . . .
C27 C 1.1984(4) 0.2282(2) 0.52689(14) 0.0405(6) Uani 1 1 d . . . . .
H27 H 1.088728 0.202297 0.509436 0.049 Uiso 1 1 calc R U . . .
C28 C 1.2694(4) 0.1638(2) 0.55347(16) 0.0500(8) Uani 1 1 d . . . . .
H28 H 1.207909 0.093570 0.553333 0.060 Uiso 1 1 calc R U . . .
C29 C 1.4288(4) 0.2007(3) 0.58019(16) 0.0523(8) Uani 1 1 d . . . . .
H29 H 1.476331 0.156360 0.598935 0.063 Uiso 1 1 calc R U . . .
C30 C 1.5186(4) 0.3027(3) 0.57940(16) 0.0494(7) Uani 1 1 d . . . . .
H30 H 1.628203 0.328622 0.597411 0.059 Uiso 1 1 calc R U . . .
C31 C 1.4478(3) 0.3669(2) 0.55215(14) 0.0395(6) Uani 1 1 d . . . . .
H31 H 1.510141 0.436675 0.551628 0.047 Uiso 1 1 calc R U . . .
C32 C 1.4038(3) 0.85729(18) 0.61535(11) 0.0298(5) Uani 1 1 d . . . . .
C33 C 1.5544(3) 0.8670(2) 0.64615(13) 0.0354(5) Uani 1 1 d . . . . .
H33 H 1.594361 0.818107 0.628565 0.042 Uiso 1 1 calc R U . . .
C34 C 1.6472(3) 0.9478(2) 0.70248(14) 0.0415(6) Uani 1 1 d . . . . .
H34 H 1.749472 0.953074 0.723307 0.050 Uiso 1 1 calc R U . . .
C35 C 1.5912(3) 1.0203(2) 0.72830(13) 0.0412(6) Uani 1 1 d . . . . .
H35 H 1.654429 1.075041 0.766943 0.049 Uiso 1 1 calc R U . . .
C36 C 1.4430(3) 1.0127(2) 0.69751(13) 0.0396(6) Uani 1 1 d . . . . .
H36 H 1.404749 1.062989 0.714589 0.048 Uiso 1 1 calc R U . . .
C37 C 1.3495(3) 0.93183(19) 0.64169(12) 0.0338(5) Uani 1 1 d . . . . .
H37 H 1.247349 0.927042 0.621129 0.041 Uiso 1 1 calc R U . . .
C38 C 0.9724(3) 0.82991(17) 0.28686(11) 0.0272(5) Uani 1 1 d . . . . .
C39 C 0.9387(3) 0.91498(19) 0.31407(13) 0.0329(5) Uani 1 1 d . . . . .
H39 H 0.928786 0.923305 0.359108 0.040 Uiso 1 1 calc R U . . .
C40 C 0.9198(3) 0.98704(19) 0.27555(14) 0.0366(6) Uani 1 1 d . . . . .
H40 H 0.898899 1.045238 0.294717 0.044 Uiso 1 1 calc R U . . .
C41 C 0.9310(3) 0.9749(2) 0.20934(14) 0.0380(6) Uani 1 1 d . . . . .
H41 H 0.915425 1.023605 0.182803 0.046 Uiso 1 1 calc R U . . .
C42 C 0.9651(3) 0.8914(2) 0.18212(13) 0.0352(5) Uani 1 1 d . . . . .
H42 H 0.974898 0.883411 0.137052 0.042 Uiso 1 1 calc R U . . .
C43 C 0.9849(3) 0.81961(18) 0.22061(12) 0.0306(5) Uani 1 1 d . . . . .
H43 H 1.007517 0.762256 0.201384 0.037 Uiso 1 1 calc R U . . .
C44 C 0.6338(3) 0.70756(19) 0.22974(13) 0.0356(6) Uani 1 1 d . . . . .
H44A H 0.665775 0.769190 0.208876 0.043 Uiso 1 1 calc R U . . .
H44B H 0.685789 0.730972 0.279142 0.043 Uiso 1 1 calc R U . . .
C45 C 0.4614(3) 0.6673(2) 0.21868(13) 0.0368(6) Uani 1 1 d . . . . .
C46 C 0.3849(4) 0.5843(3) 0.24484(16) 0.0488(7) Uani 1 1 d . . . . .
H46 H 0.441662 0.551959 0.271881 0.059 Uiso 1 1 calc R U . . .
C47 C 0.2258(4) 0.5486(3) 0.23158(18) 0.0532(8) Uani 1 1 d . . . . .
H47 H 0.171538 0.492458 0.249957 0.064 Uiso 1 1 calc R U . . .
C48 C 0.1457(3) 0.5969(2) 0.19038(15) 0.0411(6) Uani 1 1 d . . . . .
H48 H 0.035729 0.573054 0.179008 0.049 Uiso 1 1 calc R U . . .
C49 C 0.2294(3) 0.6785(2) 0.16724(15) 0.0423(6) Uani 1 1 d . . . . .
H49 H 0.175254 0.712567 0.140492 0.051 Uiso 1 1 calc R U . . .
C50 C 0.5897(3) 0.5631(2) 0.13219(13) 0.0408(6) Uani 1 1 d . . . . .
H50A H 0.516500 0.595285 0.112816 0.049 Uiso 1 1 calc R U . . .
H50B H 0.527582 0.491849 0.136509 0.049 Uiso 1 1 calc R U . . .
C51 C 0.6851(3) 0.5528(2) 0.08341(13) 0.0381(6) Uani 1 1 d . . . . .
C52 C 0.6659(4) 0.4564(2) 0.04619(15) 0.0483(7) Uani 1 1 d . . . . .
H52 H 0.596791 0.393066 0.053042 0.058 Uiso 1 1 calc R U . . .
C53 C 0.7476(4) 0.4533(3) -0.00050(15) 0.0568(9) Uani 1 1 d . . . . .
H53 H 0.735602 0.387663 -0.026511 0.068 Uiso 1 1 calc R U . . .
C54 C 0.8476(4) 0.5461(3) -0.00969(15) 0.0539(8) Uani 1 1 d . . . . .
H54 H 0.904673 0.545870 -0.042269 0.065 Uiso 1 1 calc R U . . .
C55 C 0.8624(4) 0.6401(3) 0.03022(15) 0.0517(7) Uani 1 1 d . . . . .
H55 H 0.932383 0.704404 0.024919 0.062 Uiso 1 1 calc R U . . .
C57 C 0.5774(4) 0.8322(3) 0.06104(16) 0.0516(7) Uani 1 1 d D . . . .
H57A H 0.532716 0.816443 0.011673 0.077 Uiso 1 1 calc R U . . .
H57B H 0.601850 0.772869 0.074115 0.077 Uiso 1 1 calc R U . . .
H57C H 0.672427 0.895642 0.074410 0.077 Uiso 1 1 calc R U . . .
C58 C 0.1895(8) 0.9671(5) 0.0570(4) 0.111(2) Uani 1 1 d D . . . .
H58A H 0.277844 0.999330 0.039245 0.167 Uiso 1 1 calc R U . . .
H58B H 0.198911 1.013629 0.099107 0.167 Uiso 1 1 calc R U . . .
H58C H 0.092789 0.956186 0.023300 0.167 Uiso 1 1 calc R U . . .
N1 N 0.9579(2) 0.56599(14) 0.32181(9) 0.0284(4) Uani 1 1 d . . . . .
N2 N 1.0543(3) 0.41461(15) 0.38790(10) 0.0313(4) Uani 1 1 d . . . . .
H2 H 1.050095 0.475602 0.403453 0.038 Uiso 1 1 calc R U . . .
N3 N 1.2183(2) 0.58075(15) 0.50700(10) 0.0291(4) Uani 1 1 d . . . . .
N4 N 1.1357(2) 0.73422(15) 0.43805(9) 0.0280(4) Uani 1 1 d . . . . .
H4 H 1.092558 0.665383 0.431979 0.034 Uiso 1 1 calc R U . . .
N5 N 0.7606(2) 0.48918(15) 0.22195(10) 0.0317(4) Uani 1 1 d . . . . .
N6 N 0.6836(3) 0.62665(17) 0.20017(11) 0.0363(5) Uani 1 1 d . . . . .
N7 N 0.3842(3) 0.71403(17) 0.17979(11) 0.0382(5) Uani 1 1 d . . . . .
N8 N 0.7818(3) 0.6435(2) 0.07584(12) 0.0466(6) Uani 1 1 d . . . . .
C56 C 0.3992(6) 0.2706(4) 0.1792(3) 0.0563(11) Uani 0.788(4) 1 d . U P A 1
H56A H 0.415680 0.204318 0.183012 0.068 Uiso 0.788(4) 1 calc R U P A 1
H56B H 0.502316 0.328659 0.192580 0.068 Uiso 0.788(4) 1 calc R U P A 1
Cl1 Cl 0.29277(17) 0.29284(10) 0.23479(8) 0.0669(4) Uani 0.788(4) 1 d . U P A 1
Cl2 Cl 0.30402(18) 0.26198(11) 0.09397(6) 0.0813(5) Uani 0.788(4) 1 d . U P A 1
O3 O 0.244(2) 0.2865(16) 0.1913(13) 0.112(5) Uani 0.212(4) 1 d D U P A 2
H3 H 0.163650 0.285542 0.164348 0.168 Uiso 0.212(4) 1 calc R U P A 2
C59 C 0.359(3) 0.293(2) 0.1568(14) 0.093(6) Uani 0.212(4) 1 d D U P A 2
H59A H 0.335242 0.320864 0.116078 0.140 Uiso 0.212(4) 1 calc R U P A 2
H59B H 0.360875 0.223271 0.143496 0.140 Uiso 0.212(4) 1 calc R U P A 2
H59C H 0.460531 0.340690 0.186830 0.140 Uiso 0.212(4) 1 calc R U P A 2
O1 O 0.4689(3) 0.8492(2) 0.09420(15) 0.0690(7) Uani 1 1 d D . . . .
H1O H 0.471914 0.822281 0.128460 0.103 Uiso 1 1 calc R U . . .
O2 O 0.1883(4) 0.8727(2) 0.07000(16) 0.0752(7) Uani 1 1 d D . . . .
H2O H 0.279612 0.874754 0.080699 0.113 Uiso 1 1 calc R U . . .

loop_
_atom_site_aniso_label
_atom_site_aniso_U_11
_atom_site_aniso_U_22
_atom_site_aniso_U_33
_atom_site_aniso_U_23
_atom_site_aniso_U_13
_atom_site_aniso_U_12
C1 0.0303(13) 0.0241(10) 0.0284(11) 0.0036(8) 0.0076(9) 0.0103(10)
C2 0.0295(13) 0.0310(11) 0.0287(11) 0.0018(9) 0.0093(9) 0.0117(10)
C3 0.0322(13) 0.0225(10) 0.0301(11) 0.0050(8) 0.0102(9) 0.0072(10)
C4 0.0357(14) 0.0221(10) 0.0335(12) 0.0034(9) 0.0108(10) 0.0075(10)
C5 0.0396(15) 0.0219(10) 0.0342(12) 0.0047(9) 0.0122(10) 0.0111(10)
C6 0.0523(17) 0.0227(11) 0.0411(13) 0.0019(9) 0.0141(12) 0.0146(11)
C7 0.0473(16) 0.0243(11) 0.0417(13) 0.0049(10) 0.0131(11) 0.0172(11)
C8 0.0360(14) 0.0234(11) 0.0378(12) 0.0072(9) 0.0135(10) 0.0126(10)
C9 0.0316(14) 0.0247(11) 0.0385(12) 0.0091(9) 0.0151(10) 0.0118(10)
C10 0.0309(13) 0.0253(11) 0.0352(12) 0.0091(9) 0.0129(10) 0.0096(10)
C11 0.0346(14) 0.0327(12) 0.0343(12) 0.0122(9) 0.0127(10) 0.0139(11)
C12 0.0341(14) 0.0292(11) 0.0320(12) 0.0069(9) 0.0101(10) 0.0103(11)
C13 0.0287(13) 0.0282(11) 0.0303(11) 0.0048(9) 0.0099(9) 0.0099(10)
C14 0.0311(13) 0.0268(11) 0.0285(11) 0.0039(9) 0.0098(9) 0.0107(10)
C15 0.0298(13) 0.0243(11) 0.0314(11) 0.0019(8) 0.0085(9) 0.0101(10)
C16 0.0331(14) 0.0207(10) 0.0335(12) 0.0021(9) 0.0090(10) 0.0058(10)
C17 0.0373(14) 0.0213(10) 0.0337(12) 0.0058(9) 0.0107(10) 0.0070(10)
C18 0.0337(14) 0.0225(10) 0.0302(11) 0.0053(8) 0.0110(9) 0.0106(10)
C19 0.0319(13) 0.0244(10) 0.0321(11) 0.0061(9) 0.0126(9) 0.0118(10)
C20 0.0432(16) 0.0254(11) 0.0358(13) 0.0005(9) 0.0060(11) 0.0120(11)
C21 0.067(2) 0.0321(13) 0.0386(14) 0.0003(11) 0.0122(13) 0.0126(14)
C22 0.092(3) 0.0449(17) 0.0351(15) -0.0025(12) 0.0088(16) 0.0190(18)
C23 0.079(2) 0.0321(14) 0.0438(16) -0.0105(12) -0.0057(15) 0.0176(15)
C24 0.057(2) 0.0273(13) 0.0553(18) -0.0006(12) 0.0005(14) 0.0103(13)
C25 0.0521(18) 0.0259(12) 0.0448(15) 0.0036(10) 0.0077(12) 0.0113(12)
C26 0.0414(15) 0.0308(12) 0.0373(12) 0.0121(10) 0.0190(11) 0.0190(11)
C27 0.0505(17) 0.0327(13) 0.0505(15) 0.0147(11) 0.0269(13) 0.0207(12)
C28 0.074(2) 0.0385(14) 0.0644(18) 0.0268(13) 0.0439(17) 0.0336(15)
C29 0.073(2) 0.0574(18) 0.0587(18) 0.0301(15) 0.0358(16) 0.0464(18)
C30 0.056(2) 0.0598(18) 0.0524(17) 0.0214(14) 0.0239(14) 0.0382(16)
C31 0.0423(16) 0.0381(13) 0.0470(14) 0.0144(11) 0.0195(12) 0.0199(12)
C32 0.0332(14) 0.0254(11) 0.0292(11) 0.0054(9) 0.0089(9) 0.0089(10)
C33 0.0346(15) 0.0312(12) 0.0384(13) 0.0058(10) 0.0091(10) 0.0112(11)
C34 0.0337(15) 0.0392(14) 0.0432(14) 0.0072(11) 0.0046(11) 0.0076(12)
C35 0.0418(16) 0.0333(13) 0.0354(13) -0.0014(10) 0.0058(11) 0.0042(12)
C36 0.0482(17) 0.0283(12) 0.0378(13) 0.0003(10) 0.0116(11) 0.0114(12)
C37 0.0370(15) 0.0296(12) 0.0343(12) 0.0042(9) 0.0102(10) 0.0128(11)
C38 0.0261(13) 0.0200(10) 0.0320(11) 0.0040(8) 0.0065(9) 0.0061(9)
C39 0.0366(15) 0.0279(11) 0.0365(12) 0.0064(9) 0.0139(10) 0.0127(11)
C40 0.0385(15) 0.0251(11) 0.0473(14) 0.0075(10) 0.0132(11) 0.0126(11)
C41 0.0374(15) 0.0291(12) 0.0450(14) 0.0127(10) 0.0067(11) 0.0104(11)
C42 0.0351(15) 0.0354(13) 0.0329(12) 0.0086(10) 0.0088(10) 0.0104(11)
C43 0.0290(13) 0.0269(11) 0.0330(11) 0.0032(9) 0.0067(9) 0.0095(10)
C44 0.0357(15) 0.0291(12) 0.0413(13) 0.0045(10) 0.0113(11) 0.0119(11)
C45 0.0372(15) 0.0313(12) 0.0417(13) 0.0026(10) 0.0104(11) 0.0147(11)
C46 0.0484(19) 0.0563(17) 0.0579(17) 0.0274(14) 0.0224(14) 0.0293(15)
C47 0.0460(19) 0.0527(17) 0.074(2) 0.0300(16) 0.0310(15) 0.0196(15)
C48 0.0290(14) 0.0363(13) 0.0586(16) 0.0051(12) 0.0161(12) 0.0127(12)
C49 0.0379(16) 0.0445(15) 0.0484(15) 0.0071(12) 0.0125(12) 0.0209(13)
C50 0.0369(16) 0.0440(14) 0.0377(13) 0.0021(11) 0.0053(11) 0.0161(12)
C51 0.0350(15) 0.0432(14) 0.0333(12) 0.0059(10) 0.0024(10) 0.0165(12)
C52 0.0519(19) 0.0433(15) 0.0444(15) 0.0037(12) 0.0080(13) 0.0166(14)
C53 0.073(2) 0.0556(19) 0.0418(15) -0.0058(13) 0.0059(15) 0.0359(18)
C54 0.055(2) 0.078(2) 0.0369(14) 0.0064(14) 0.0148(13) 0.0358(18)
C55 0.0503(19) 0.0578(18) 0.0424(15) 0.0096(13) 0.0146(13) 0.0140(15)
C57 0.053(2) 0.0474(16) 0.0501(17) 0.0089(13) 0.0098(14) 0.0161(15)
C58 0.118(5) 0.106(4) 0.181(6) 0.085(4) 0.099(4) 0.073(4)
N1 0.0329(11) 0.0216(9) 0.0296(9) 0.0039(7) 0.0087(8) 0.0096(8)
N2 0.0377(12) 0.0232(9) 0.0341(10) 0.0041(7) 0.0107(8) 0.0132(9)
N3 0.0318(11) 0.0222(9) 0.0324(10) 0.0052(7) 0.0093(8) 0.0093(8)
N4 0.0320(11) 0.0207(9) 0.0301(9) 0.0029(7) 0.0081(8) 0.0096(8)
N5 0.0332(12) 0.0268(9) 0.0326(10) 0.0034(8) 0.0099(8) 0.0087(9)
N6 0.0368(13) 0.0361(11) 0.0358(11) 0.0030(8) 0.0083(9) 0.0165(10)
N7 0.0395(13) 0.0359(11) 0.0429(12) 0.0077(9) 0.0131(9) 0.0178(10)
N8 0.0527(16) 0.0435(13) 0.0429(13) 0.0061(10) 0.0162(11) 0.0166(12)
C56 0.049(3) 0.055(2) 0.070(3) 0.021(2) 0.015(2) 0.025(2)
Cl1 0.0725(9) 0.0725(8) 0.0662(8) 0.0203(6) 0.0239(6) 0.0354(7)
Cl2 0.0904(11) 0.0731(8) 0.0564(7) 0.0115(5) 0.0116(6) 0.0072(7)
O3 0.094(9) 0.110(9) 0.112(10) 0.014(9) 0.004(8) 0.032(8)
C59 0.084(9) 0.091(9) 0.089(9) 0.024(8) 0.012(8) 0.019(8)
O1 0.0759(18) 0.0619(15) 0.0940(19) 0.0399(14) 0.0420(15) 0.0369(14)
O2 0.0716(19) 0.0744(17) 0.0886(19) 0.0267(15) 0.0336(16) 0.0283(15)

loop_
_atom_type_symbol
_atom_type_description
_atom_type_scat_dispersion_real
_atom_type_scat_dispersion_imag
_atom_type_scat_source
C C 0.0181 0.0091 'International Tables Vol C Tables 4.2.6.8 and 6.1.1.4'
H H 0.0000 0.0000 'International Tables Vol C Tables 4.2.6.8 and 6.1.1.4'
N N 0.0311 0.0180 'International Tables Vol C Tables 4.2.6.8 and 6.1.1.4'
Cl Cl 0.3639 0.7018 'International Tables Vol C Tables 4.2.6.8 and 6.1.1.4'
O O 0.0492 0.0322 'International Tables Vol C Tables 4.2.6.8 and 6.1.1.4'

loop_
_geom_angle_atom_site_label_1
_geom_angle_atom_site_label_2
_geom_angle_atom_site_label_3
_geom_angle
N1 C1 C19 123.9(2)
N1 C1 C2 107.09(19)
C19 C1 C2 128.6(2)
N5 C2 N6 120.4(2)
N5 C2 C1 108.7(2)
N6 C2 C1 130.9(2)
N1 C3 N5 114.82(19)
N1 C3 C4 125.0(2)
N5 C3 C4 120.1(2)
C5 C4 C3 124.1(2)
C5 C4 C20 116.4(2)
C3 C4 C20 119.5(2)
N2 C5 C4 127.9(2)
N2 C5 C6 106.0(2)
C4 C5 C6 126.2(2)
C7 C6 C5 108.7(2)
C7 C6 H6 125.7
C5 C6 H6 125.7
C6 C7 C8 108.5(2)
C6 C7 H7 125.8
C8 C7 H7 125.8
N2 C8 C9 126.3(2)
N2 C8 C7 105.9(2)
C9 C8 C7 127.8(2)
C8 C9 C10 124.0(2)
C8 C9 C26 117.3(2)
C10 C9 C26 118.4(2)
N3 C10 C9 124.8(2)
N3 C10 C11 111.1(2)
C9 C10 C11 124.0(2)
C12 C11 C10 106.6(2)
C12 C11 H11 126.7
C10 C11 H11 126.7
C11 C12 C13 106.6(2)
C11 C12 H12 126.7
C13 C12 H12 126.7
N3 C13 C14 125.0(2)
N3 C13 C12 110.7(2)
C14 C13 C12 124.2(2)
C13 C14 C15 125.1(2)
C13 C14 C32 118.5(2)
C15 C14 C32 116.3(2)
N4 C15 C14 126.6(2)
N4 C15 C16 106.1(2)
C14 C15 C16 127.3(2)
C17 C16 C15 108.7(2)
C17 C16 H16 125.6
C15 C16 H16 125.6
C16 C17 C18 108.5(2)
C16 C17 H17 125.8
C18 C17 H17 125.8
N4 C18 C19 126.6(2)
N4 C18 C17 105.9(2)
C19 C18 C17 127.5(2)
C18 C19 C1 122.8(2)
C18 C19 C38 116.2(2)
C1 C19 C38 120.8(2)
C21 C20 C25 118.4(2)
C21 C20 C4 121.7(2)
C25 C20 C4 119.9(2)
C20 C21 C22 120.8(3)
C20 C21 H21 119.6
C22 C21 H21 119.6
C21 C22 C23 120.3(3)
C21 C22 H22 119.9
C23 C22 H22 119.9
C24 C23 C22 119.7(3)
C24 C23 H23 120.2
C22 C23 H23 120.2
C23 C24 C25 120.2(3)
C23 C24 H24 119.9
C25 C24 H24 119.9
C24 C25 C20 120.7(3)
C24 C25 H25 119.7
C20 C25 H25 119.7
C31 C26 C27 118.5(2)
C31 C26 C9 120.3(2)
C27 C26 C9 121.2(2)
C28 C27 C26 120.0(3)
C28 C27 H27 120.0
C26 C27 H27 120.0
C29 C28 C27 120.9(3)
C29 C28 H28 119.6
C27 C28 H28 119.6
C28 C29 C30 119.5(3)
C28 C29 H29 120.3
C30 C29 H29 120.3
C29 C30 C31 119.7(3)
C29 C30 H30 120.1
C31 C30 H30 120.1
C26 C31 C30 121.5(3)
C26 C31 H31 119.3
C30 C31 H31 119.3
C33 C32 C37 118.2(2)
C33 C32 C14 120.7(2)
C37 C32 C14 121.1(2)
C32 C33 C34 120.7(2)
C32 C33 H33 119.7
C34 C33 H33 119.7
C35 C34 C33 120.4(3)
C35 C34 H34 119.8
C33 C34 H34 119.8
C36 C35 C34 119.6(2)
C36 C35 H35 120.2
C34 C35 H35 120.2
C35 C36 C37 120.3(2)
C35 C36 H36 119.8
C37 C36 H36 119.8
C36 C37 C32 120.8(3)
C36 C37 H37 119.6
C32 C37 H37 119.6
C43 C38 C39 118.4(2)
C43 C38 C19 120.1(2)
C39 C38 C19 121.5(2)
C40 C39 C38 120.3(2)
C40 C39 H39 119.9
C38 C39 H39 119.9
C41 C40 C39 120.6(2)
C41 C40 H40 119.7
C39 C40 H40 119.7
C42 C41 C40 119.6(2)
C42 C41 H41 120.2
C40 C41 H41 120.2
C41 C42 C43 120.0(2)
C41 C42 H42 120.0
C43 C42 H42 120.0
C42 C43 C38 121.2(2)
C42 C43 H43 119.4
C38 C43 H43 119.4
N6 C44 C45 111.7(2)
N6 C44 H44A 109.3
C45 C44 H44A 109.3
N6 C44 H44B 109.3
C45 C44 H44B 109.3
H44A C44 H44B 107.9
N7 C45 C46 121.5(3)
N7 C45 C44 116.3(2)
C46 C45 C44 122.1(2)
C47 C46 C45 119.7(3)
C47 C46 H46 120.1
C45 C46 H46 120.1
C46 C47 C48 118.5(3)
C46 C47 H47 120.7
C48 C47 H47 120.7
C49 C48 C47 118.1(3)
C49 C48 H48 120.9
C47 C48 H48 120.9
N7 C49 C48 123.9(3)
N7 C49 H49 118.0
C48 C49 H49 118.0
N6 C50 C51 113.6(2)
N6 C50 H50A 108.9
C51 C50 H50A 108.9
N6 C50 H50B 108.9
C51 C50 H50B 108.9
H50A C50 H50B 107.7
N8 C51 C52 122.4(3)
N8 C51 C50 115.3(2)
C52 C51 C50 122.2(3)
C53 C52 C51 119.2(3)
C53 C52 H52 120.4
C51 C52 H52 120.4
C52 C53 C54 119.6(3)
C52 C53 H53 120.2
C54 C53 H53 120.2
C53 C54 C55 118.0(3)
C53 C54 H54 121.0
C55 C54 H54 121.0
N8 C55 C54 122.6(3)
N8 C55 H55 118.7
C54 C55 H55 118.7
O1 C57 H57A 109.5
O1 C57 H57B 109.5
H57A C57 H57B 109.5
O1 C57 H57C 109.5
H57A C57 H57C 109.5
H57B C57 H57C 109.5
O2 C58 H58A 109.5
O2 C58 H58B 109.5
H58A C58 H58B 109.5
O2 C58 H58C 109.5
H58A C58 H58C 109.5
H58B C58 H58C 109.5
C3 N1 C1 104.31(19)
C5 N2 C8 110.99(19)
C5 N2 H2 124.5
C8 N2 H2 124.5
C10 N3 C13 104.83(19)
C15 N4 C18 110.78(19)
C15 N4 H4 124.6
C18 N4 H4 124.6
C2 N5 C3 104.75(19)
C2 N6 C44 122.8(2)
C2 N6 C50 117.7(2)
C44 N6 C50 116.8(2)
C49 N7 C45 118.2(2)
C51 N8 C55 118.3(3)
Cl1 C56 Cl2 111.9(3)
Cl1 C56 H56A 109.2
Cl2 C56 H56A 109.2
Cl1 C56 H56B 109.2
Cl2 C56 H56B 109.2
H56A C56 H56B 107.9
C59 O3 H3 109.5
O3 C59 H59A 109.5
O3 C59 H59B 109.5
H59A C59 H59B 109.5
O3 C59 H59C 109.5
H59A C59 H59C 109.5
H59B C59 H59C 109.5
C57 O1 H1O 109.5
C58 O2 H2O 109.5

loop_
_geom_bond_atom_site_label_1
_geom_bond_atom_site_label_2
_geom_bond_distance
C1 N1 1.366(3)
C1 C19 1.410(3)
C1 C2 1.481(3)
C2 N5 1.322(3)
C2 N6 1.349(3)
C3 N1 1.358(3)
C3 N5 1.384(3)
C3 C4 1.416(3)
C4 C5 1.396(4)
C4 C20 1.487(3)
C5 N2 1.366(3)
C5 C6 1.433(3)
C6 C7 1.347(4)
C6 H6 0.9500
C7 C8 1.432(3)
C7 H7 0.9500
C8 N2 1.375(3)
C8 C9 1.390(4)
C9 C10 1.417(3)
C9 C26 1.490(3)
C10 N3 1.367(3)
C10 C11 1.444(3)
C11 C12 1.345(3)
C11 H11 0.9500
C12 C13 1.450(3)
C12 H12 0.9500
C13 N3 1.372(3)
C13 C14 1.401(3)
C14 C15 1.405(3)
C14 C32 1.495(3)
C15 N4 1.374(3)
C15 C16 1.426(3)
C16 C17 1.354(3)
C16 H16 0.9500
C17 C18 1.431(3)
C17 H17 0.9500
C18 N4 1.378(3)
C18 C19 1.402(3)
C19 C38 1.492(3)
C20 C21 1.380(4)
C20 C25 1.399(4)
C21 C22 1.383(4)
C21 H21 0.9500
C22 C23 1.386(5)
C22 H22 0.9500
C23 C24 1.372(5)
C23 H23 0.9500
C24 C25 1.387(4)
C24 H24 0.9500
C25 H25 0.9500
C26 C31 1.383(4)
C26 C27 1.404(4)
C27 C28 1.386(4)
C27 H27 0.9500
C28 C29 1.384(5)
C28 H28 0.9500
C29 C30 1.386(5)
C29 H29 0.9500
C30 C31 1.389(4)
C30 H30 0.9500
C31 H31 0.9500
C32 C33 1.392(4)
C32 C37 1.400(3)
C33 C34 1.392(4)
C33 H33 0.9500
C34 C35 1.385(4)
C34 H34 0.9500
C35 C36 1.380(4)
C35 H35 0.9500
C36 C37 1.388(4)
C36 H36 0.9500
C37 H37 0.9500
C38 C43 1.390(3)
C38 C39 1.401(3)
C39 C40 1.386(4)
C39 H39 0.9500
C40 C41 1.386(4)
C40 H40 0.9500
C41 C42 1.384(4)
C41 H41 0.9500
C42 C43 1.385(3)
C42 H42 0.9500
C43 H43 0.9500
C44 N6 1.468(3)
C44 C45 1.498(4)
C44 H44A 0.9900
C44 H44B 0.9900
C45 N7 1.343(3)
C45 C46 1.379(4)
C46 C47 1.377(5)
C46 H46 0.9500
C47 C48 1.401(4)
C47 H47 0.9500
C48 C49 1.353(4)
C48 H48 0.9500
C49 N7 1.340(4)
C49 H49 0.9500
C50 N6 1.468(3)
C50 C51 1.516(4)
C50 H50A 0.9900
C50 H50B 0.9900
C51 N8 1.333(4)
C51 C52 1.384(4)
C52 C53 1.366(5)
C52 H52 0.9500
C53 C54 1.382(5)
C53 H53 0.9500
C54 C55 1.392(5)
C54 H54 0.9500
C55 N8 1.341(4)
C55 H55 0.9500
C57 O1 1.419(4)
C57 H57A 0.9800
C57 H57B 0.9800
C57 H57C 0.9800
C58 O2 1.362(5)
C58 H58A 0.9800
C58 H58B 0.9800
C58 H58C 0.9800
N2 H2 0.8800
N4 H4 0.8800
C56 Cl1 1.746(5)
C56 Cl2 1.767(5)
C56 H56A 0.9900
C56 H56B 0.9900
O3 C59 1.410(16)
O3 H3 0.8400
C59 H59A 0.9800
C59 H59B 0.9800
C59 H59C 0.9800
O1 H1O 0.8400
O2 H2O 0.8400

loop_
_geom_hbond_atom_site_label_D
_geom_hbond_atom_site_label_H
_geom_hbond_atom_site_label_A
_geom_hbond_distance_DH
_geom_hbond_distance_HA
_geom_hbond_distance_DA
_geom_hbond_angle_DHA
_geom_hbond_site_symmetry_A
C55 H55 O2 0.95 2.62 3.486(5) 151.5 1_655
N2 H2 N1 0.88 2.41 2.929(3) 117.9 .
N2 H2 N3 0.88 2.33 2.871(3) 120.2 .
N4 H4 N1 0.88 2.34 2.864(3) 118.6 .
N4 H4 N3 0.88 2.41 2.928(3) 117.8 .
C56 H56B N5 0.99 2.58 3.572(6) 175.3 .
O1 H1O N7 0.84 2.00 2.776(3) 153.1 .
O2 H2O O1 0.84 1.92 2.747(4) 167.8 .

loop_
_geom_torsion_atom_site_label_1
_geom_torsion_atom_site_label_2
_geom_torsion_atom_site_label_3
_geom_torsion_atom_site_label_4
_geom_torsion
N1 C1 C2 N5 -6.0(3)
C19 C1 C2 N5 166.3(2)
N1 C1 C2 N6 173.4(2)
C19 C1 C2 N6 -14.2(4)
N1 C3 C4 C5 10.6(4)
N5 C3 C4 C5 -172.5(2)
N1 C3 C4 C20 -167.7(2)
N5 C3 C4 C20 9.3(4)
C3 C4 C5 N2 10.2(4)
C20 C4 C5 N2 -171.5(2)
C3 C4 C5 C6 -169.8(3)
C20 C4 C5 C6 8.5(4)
N2 C5 C6 C7 1.2(3)
C4 C5 C6 C7 -178.8(3)
C5 C6 C7 C8 -0.2(3)
C6 C7 C8 N2 -0.9(3)
C6 C7 C8 C9 179.2(3)
N2 C8 C9 C10 -8.2(4)
C7 C8 C9 C10 171.7(3)
N2 C8 C9 C26 177.5(2)
C7 C8 C9 C26 -2.6(4)
C8 C9 C10 N3 -9.3(4)
C26 C9 C10 N3 164.9(2)
C8 C9 C10 C11 175.1(2)
C26 C9 C10 C11 -10.6(4)
N3 C10 C11 C12 -2.2(3)
C9 C10 C11 C12 173.9(2)
C10 C11 C12 C13 -0.7(3)
C11 C12 C13 N3 3.3(3)
C11 C12 C13 C14 -171.5(2)
N3 C13 C14 C15 7.3(4)
C12 C13 C14 C15 -178.6(2)
N3 C13 C14 C32 -168.6(2)
C12 C13 C14 C32 5.5(4)
C13 C14 C15 N4 11.9(4)
C32 C14 C15 N4 -172.1(2)
C13 C14 C15 C16 -166.1(2)
C32 C14 C15 C16 9.9(4)
N4 C15 C16 C17 -0.1(3)
C14 C15 C16 C17 178.2(2)
C15 C16 C17 C18 1.5(3)
C16 C17 C18 N4 -2.2(3)
C16 C17 C18 C19 175.3(2)
N4 C18 C19 C1 -9.4(4)
C17 C18 C19 C1 173.6(2)
N4 C18 C19 C38 175.2(2)
C17 C18 C19 C38 -1.8(4)
N1 C1 C19 C18 -17.0(4)
C2 C1 C19 C18 171.8(2)
N1 C1 C19 C38 158.2(2)
C2 C1 C19 C38 -13.0(4)
C5 C4 C20 C21 -120.5(3)
C3 C4 C20 C21 57.9(4)
C5 C4 C20 C25 56.3(4)
C3 C4 C20 C25 -125.3(3)
C25 C20 C21 C22 -1.7(5)
C4 C20 C21 C22 175.1(3)
C20 C21 C22 C23 1.4(6)
C21 C22 C23 C24 -0.4(6)
C22 C23 C24 C25 -0.1(5)
C23 C24 C25 C20 -0.3(5)
C21 C20 C25 C24 1.2(4)
C4 C20 C25 C24 -175.7(3)
C8 C9 C26 C31 118.5(3)
C10 C9 C26 C31 -56.2(3)
C8 C9 C26 C27 -58.5(3)
C10 C9 C26 C27 126.8(3)
C31 C26 C27 C28 -0.6(4)
C9 C26 C27 C28 176.5(2)
C26 C27 C28 C29 1.1(4)
C27 C28 C29 C30 -1.0(4)
C28 C29 C30 C31 0.3(4)
C27 C26 C31 C30 -0.1(4)
C9 C26 C31 C30 -177.2(2)
C29 C30 C31 C26 0.2(4)
C13 C14 C32 C33 52.7(3)
C15 C14 C32 C33 -123.6(3)
C13 C14 C32 C37 -127.9(3)
C15 C14 C32 C37 55.8(3)
C37 C32 C33 C34 1.2(4)
C14 C32 C33 C34 -179.4(2)
C32 C33 C34 C35 -0.7(4)
C33 C34 C35 C36 -0.5(4)
C34 C35 C36 C37 1.0(4)
C35 C36 C37 C32 -0.5(4)
C33 C32 C37 C36 -0.7(4)
C14 C32 C37 C36 179.9(2)
C18 C19 C38 C43 125.7(2)
C1 C19 C38 C43 -49.8(3)
C18 C19 C38 C39 -55.1(3)
C1 C19 C38 C39 129.4(3)
C43 C38 C39 C40 -0.5(4)
C19 C38 C39 C40 -179.8(2)
C38 C39 C40 C41 1.2(4)
C39 C40 C41 C42 -1.5(4)
C40 C41 C42 C43 1.2(4)
C41 C42 C43 C38 -0.5(4)
C39 C38 C43 C42 0.1(4)
C19 C38 C43 C42 179.4(2)
N6 C44 C45 N7 -116.0(2)
N6 C44 C45 C46 61.8(3)
N7 C45 C46 C47 -0.6(4)
C44 C45 C46 C47 -178.2(3)
C45 C46 C47 C48 1.3(5)
C46 C47 C48 C49 -1.9(4)
C47 C48 C49 N7 1.9(4)
N6 C50 C51 N8 -54.8(3)
N6 C50 C51 C52 129.1(3)
N8 C51 C52 C53 -0.6(4)
C50 C51 C52 C53 175.2(3)
C51 C52 C53 C54 0.1(5)
C52 C53 C54 C55 0.7(5)
C53 C54 C55 N8 -1.1(5)
N5 C3 N1 C1 -4.3(3)
C4 C3 N1 C1 172.8(2)
C19 C1 N1 C3 -166.9(2)
C2 C1 N1 C3 5.9(2)
C4 C5 N2 C8 178.2(3)
C6 C5 N2 C8 -1.8(3)
C9 C8 N2 C5 -178.4(2)
C7 C8 N2 C5 1.7(3)
C9 C10 N3 C13 -171.9(2)
C11 C10 N3 C13 4.2(3)
C14 C13 N3 C10 170.2(2)
C12 C13 N3 C10 -4.6(3)
C14 C15 N4 C18 -179.7(2)
C16 C15 N4 C18 -1.4(3)
C19 C18 N4 C15 -175.4(2)
C17 C18 N4 C15 2.2(3)
N6 C2 N5 C3 -176.2(2)
C1 C2 N5 C3 3.3(3)
N1 C3 N5 C2 0.5(3)
C4 C3 N5 C2 -176.8(2)
N5 C2 N6 C44 144.3(2)
C1 C2 N6 C44 -35.1(4)
N5 C2 N6 C50 -16.6(4)
C1 C2 N6 C50 164.0(3)
C45 C44 N6 C2 -117.7(3)
C45 C44 N6 C50 43.3(3)
C51 C50 N6 C2 -65.5(3)
C51 C50 N6 C44 132.5(2)
C48 C49 N7 C45 -1.3(4)
C46 C45 N7 C49 0.5(4)
C44 C45 N7 C49 178.3(2)
C52 C51 N8 C55 0.2(4)
C50 C51 N8 C55 -175.9(3)
C54 C55 N8 C51 0.7(5)
